data_1528129
loop_
_publ_author_name
'Thuery, P.'
'Andre, G.'
'Schobinger-Papamantellos, P.'
'Clin, M.'
'el Maziani, F.'

_publ_section_title
;
 Neutron diffraction study of the magnetic structure of Er Si
;
_journal_name_full 'Journal of Magnetism and Magnetic Materials'
_journal_page_first 197
_journal_page_last 208
_journal_volume 109
_journal_year 1992
_chemical_formula_sum 'Er Si'
_space_group_IT_number 63
_symmetry_space_group_name_Hall '-C 2c 2'
_symmetry_space_group_name_H-M 'C m c m'
_cell_angle_alpha 90
_cell_angle_beta 90
_cell_angle_gamma 90
_cell_formula_units_Z 4
_cell_length_a 4.195
_cell_length_b 10.353
_cell_length_c 3.779
_cell_volume 164.125
_citation_journal_id_ASTM JMMMDC
_cod_data_source_file Thuery_JMMMDC_1992_448.cif
_cod_data_source_block Er1Si1
_cod_original_cell_volume 164.1251
_cod_original_formula_sum 'Er1 Si1'
_cod_database_code 1528129

loop_
_symmetry_equiv_pos_as_xyz
x,y,z
-x,-y,z+1/2
x,-y,-z
-x,y,-z+1/2
-x,-y,-z
x,y,-z-1/2
-x,y,z
x,-y,z-1/2
x+1/2,y+1/2,z
-x+1/2,-y+1/2,z+1/2
x+1/2,-y+1/2,-z
-x+1/2,y+1/2,-z+1/2
-x+1/2,-y+1/2,-z
x+1/2,y+1/2,-z-1/2
-x+1/2,y+1/2,z
x+1/2,-y+1/2,z-1/2

loop_
_atom_site_label
_atom_site_type_symbol
_atom_site_fract_x
_atom_site_fract_y
_atom_site_fract_z
_atom_site_occupancy
_atom_site_U_iso_or_equiv
Si1 Si 0 0.413 0.25 1 0.0
Er1 Er 0 0.142 0.25 1 0.0
